data_4026710
loop_
_publ_author_name
'Olga A. Ivanova'
'Ekaterina M. Budynina'
'Alexey O. Chagarovskiy'
'Igor V. Trushkov'
'Mikhail Ya. Melnikov'

_publ_contact_author_address
; 
  Department of Chemistry, Moscow State University,
  119992 Moscow, Russian Federation
;
_publ_contact_author_email rybakov20021@yandex.ru
_publ_contact_author_fax 7--495--9390898
_publ_contact_author_name 'Dr. Victor B. Rybakov'
_publ_contact_author_phone 7--495--9393654
_publ_section_title
;
 (3 + 3)-Cyclodimerization of Donor-Acceptor Cyclopropanes. Three Routes
 to Six-Membered Rings
;
_journal_name_full 'Journal of Organic Chemistry'
_journal_page_first 8852
_journal_page_last 8868
_journal_paper_doi 10.1021/jo201612w
_journal_volume 76
_journal_year 2011
_chemical_formula_moiety 'C30 H36 O12'
_chemical_formula_sum 'C30 H36 O12'
_chemical_formula_weight 588.59
_chemical_melting_point 426.8(4)
_chemical_name_systematic
;
 Tetramethyl 2,2'-((9S,10R)-1,2,5,6-tetramethoxy-9,10-dihydroanthracene-
 9,10-diyl)bis(methylene)dimalonate
;
_space_group_IT_number 14
_symmetry_cell_setting monoclinic
_symmetry_space_group_name_Hall '-P 2ybc'
_symmetry_space_group_name_H-M 'P 1 21/c 1'
_atom_sites_solution_hydrogens geom
_atom_sites_solution_primary direct
_atom_sites_solution_secondary difmap
_cell_angle_alpha 90.00
_cell_angle_beta 102.37(2)
_cell_angle_gamma 90.00
_cell_formula_units_Z 2
_cell_length_a 9.3152(19)
_cell_length_b 7.6419(17)
_cell_length_c 20.709(4)
_cell_measurement_reflns_used 25
_cell_measurement_temperature 295(2)
_cell_measurement_theta_max 43.27
_cell_measurement_theta_min 35.51
_cell_volume 1440.0(5)
_computing_structure_refinement 'SHELXL97 (Sheldrick, 2008)'
_computing_structure_solution 'SHELXS97 (Sheldrick, 2008)'
_diffrn_ambient_temperature 295(2)
_diffrn_detector 'scintillation LiI'
_diffrn_detector_dtime 1.195
_diffrn_measured_fraction_theta_full 0.945
_diffrn_measured_fraction_theta_max 0.945
_diffrn_measurement_device '\k--geometry diffractometer'
_diffrn_measurement_device_type 'Enraf Nonius CAD4'
_diffrn_measurement_method 'non--profiled \w--scans'
_diffrn_radiation_monochromator graphite
_diffrn_radiation_probe x-ray
_diffrn_radiation_source 'fine-focus sealed tube'
_diffrn_radiation_type CuK\a
_diffrn_radiation_wavelength 1.54184
_diffrn_reflns_av_R_equivalents 0.0000
_diffrn_reflns_av_sigmaI/netI 0.0159
_diffrn_reflns_limit_h_max 11
_diffrn_reflns_limit_h_min -11
_diffrn_reflns_limit_k_max 8
_diffrn_reflns_limit_k_min 0
_diffrn_reflns_limit_l_max 25
_diffrn_reflns_limit_l_min 0
_diffrn_reflns_number 2798
_diffrn_reflns_theta_full 74.87
_diffrn_reflns_theta_max 74.87
_diffrn_reflns_theta_min 4.37
_diffrn_source 'Enraf Nonius FR590'
_diffrn_standards_decay_% -1
_diffrn_standards_interval_time 60
_diffrn_standards_number 1
_exptl_absorpt_coefficient_mu 0.885
_exptl_absorpt_correction_type none
_exptl_crystal_colour Colourless
_exptl_crystal_density_diffrn 1.357
_exptl_crystal_description Prism
_exptl_crystal_F_000 624
_exptl_crystal_preparation Dichloroethane
_exptl_crystal_size_max 0.20
_exptl_crystal_size_mid 0.20
_exptl_crystal_size_min 0.20
_refine_diff_density_max 0.150
_refine_diff_density_min -0.146
_refine_diff_density_rms 0.037
_refine_ls_extinction_method none
_refine_ls_goodness_of_fit_ref 0.940
_refine_ls_hydrogen_treatment constr
_refine_ls_matrix_type full
_refine_ls_number_parameters 194
_refine_ls_number_reflns 2798
_refine_ls_number_restraints 0
_refine_ls_restrained_S_all 0.940
_refine_ls_R_factor_all 0.0374
_refine_ls_R_factor_gt 0.0339
_refine_ls_shift/su_max 0.000
_refine_ls_shift/su_mean 0.000
_refine_ls_structure_factor_coef Fsqd
_refine_ls_weighting_details 'calc w=1/[\s^2^(Fo^2^)+(0.0740P)^2^+0.0690P] where P=(Fo^2^+2Fc^2^)/3'
_refine_ls_weighting_scheme calc
_refine_ls_wR_factor_gt 0.0920
_refine_ls_wR_factor_ref 0.0952
_reflns_number_gt 2491
_reflns_number_total 2798
_reflns_threshold_expression >2\s(I)
_cod_data_source_file jo201612w_si_004.cif
_cod_data_source_block tru2
_cod_original_sg_symbol_H-M 'P 21/c'
_cod_database_code 4026710
_diffrn_standards_decay_corr_max 1.003
_diffrn_standards_decay_corr_min 0.987

loop_
_symmetry_equiv_pos_as_xyz
'x, y, z'
'-x, y+1/2, -z+1/2'
'-x, -y, -z'
'x, -y-1/2, z-1/2'

loop_
_atom_site_label
_atom_site_type_symbol
_atom_site_fract_x
_atom_site_fract_y
_atom_site_fract_z
_atom_site_U_iso_or_equiv
_atom_site_adp_type
_atom_site_occupancy
_atom_site_symmetry_multiplicity
_atom_site_calc_flag
_atom_site_refinement_flags
C1 C -0.00256(9) 0.30360(11) -0.00667(4) 0.02974(19) Uani 1 1 d .
H1 H 0.0389 0.2313 -0.0373 0.036 Uiso 1 1 calc R
C7 C 0.11807(9) 0.58027(11) 0.04788(4) 0.02860(19) Uani 1 1 d .
C6 C 0.22773(9) 0.65738(11) 0.09631(4) 0.0307(2) Uani 1 1 d .
O6 O 0.22153(7) 0.83391(8) 0.10989(3) 0.03710(18) Uani 1 1 d .
C61 C 0.15678(13) 0.86698(14) 0.16550(5) 0.0477(3) Uani 1 1 d .
H61A H 0.0577 0.8239 0.1563 0.072 Uiso 1 1 calc R
H61B H 0.1565 0.9906 0.1737 0.072 Uiso 1 1 calc R
H61C H 0.2128 0.8086 0.2038 0.072 Uiso 1 1 calc R
C5 C 0.34645(9) 0.55915(13) 0.13118(4) 0.0342(2) Uani 1 1 d .
O5 O 0.44303(7) 0.64747(9) 0.17902(4) 0.0448(2) Uani 1 1 d .
C51 C 0.55292(13) 0.54812(16) 0.22176(6) 0.0556(3) Uani 1 1 d .
H51A H 0.5071 0.4588 0.2430 0.083 Uiso 1 1 calc R
H51B H 0.6095 0.6237 0.2546 0.083 Uiso 1 1 calc R
H51C H 0.6164 0.4947 0.1965 0.083 Uiso 1 1 calc R
C4 C 0.35670(10) 0.38334(13) 0.11596(5) 0.0384(2) Uani 1 1 d .
H4 H 0.4377 0.3179 0.1366 0.046 Uiso 1 1 calc R
C3 C 0.24551(10) 0.30658(12) 0.06987(5) 0.0365(2) Uani 1 1 d .
H3 H 0.2519 0.1881 0.0606 0.044 Uiso 1 1 calc R
C2 C 0.12350(9) 0.40161(11) 0.03659(4) 0.0304(2) Uani 1 1 d .
C8 C -0.07600(10) 0.17795(12) 0.03555(4) 0.0325(2) Uani 1 1 d .
H8A H -0.1347 0.0935 0.0062 0.039 Uiso 1 1 calc R
H8B H 0.0007 0.1138 0.0653 0.039 Uiso 1 1 calc R
C9 C -0.17487(10) 0.26667(12) 0.07689(5) 0.0363(2) Uani 1 1 d .
H9 H -0.2437 0.3419 0.0467 0.044 Uiso 1 1 calc R
C12 C -0.09631(11) 0.38233(13) 0.13321(5) 0.0399(2) Uani 1 1 d .
O12 O -0.12907(10) 0.53080(10) 0.14160(5) 0.0598(2) Uani 1 1 d .
O13 O 0.01227(9) 0.29605(10) 0.17272(4) 0.0488(2) Uani 1 1 d .
C13 C 0.09510(14) 0.38871(18) 0.22917(6) 0.0568(3) Uani 1 1 d .
H13A H 0.1784 0.4443 0.2174 0.085 Uiso 1 1 calc R
H13B H 0.1283 0.3077 0.2647 0.085 Uiso 1 1 calc R
H13C H 0.0338 0.4758 0.2430 0.085 Uiso 1 1 calc R
C10 C -0.26674(11) 0.13658(14) 0.10599(5) 0.0434(2) Uani 1 1 d .
O10 O -0.29348(11) 0.14811(14) 0.15958(5) 0.0709(3) Uani 1 1 d .
O11 O -0.31906(12) 0.01083(14) 0.06349(5) 0.0752(3) Uani 1 1 d .
C11 C -0.40906(19) -0.1214(2) 0.08527(9) 0.0879(5) Uani 1 1 d .
H11A H -0.3517 -0.1834 0.1223 0.132 Uiso 1 1 calc R
H11B H -0.4439 -0.2020 0.0498 0.132 Uiso 1 1 calc R
H11C H -0.4913 -0.0667 0.0982 0.132 Uiso 1 1 calc R

loop_
_atom_site_aniso_label
_atom_site_aniso_U_11
_atom_site_aniso_U_22
_atom_site_aniso_U_33
_atom_site_aniso_U_23
_atom_site_aniso_U_13
_atom_site_aniso_U_12
C1 0.0419(4) 0.0114(4) 0.0361(4) 0.0009(3) 0.0086(3) 0.0026(3)
C7 0.0369(4) 0.0153(4) 0.0348(4) 0.0040(3) 0.0105(3) -0.0014(3)
C6 0.0414(4) 0.0137(5) 0.0378(4) 0.0020(3) 0.0106(3) -0.0028(3)
O6 0.0508(4) 0.0153(4) 0.0439(4) -0.0015(2) 0.0072(3) -0.0042(2)
C61 0.0658(6) 0.0302(6) 0.0462(5) -0.0084(4) 0.0101(5) 0.0064(4)
C5 0.0367(4) 0.0244(5) 0.0408(5) 0.0025(3) 0.0066(3) -0.0041(3)
O5 0.0446(4) 0.0301(4) 0.0531(4) -0.0003(3) -0.0044(3) -0.0041(3)
C51 0.0526(6) 0.0455(7) 0.0592(7) 0.0003(5) -0.0093(5) 0.0030(5)
C4 0.0389(4) 0.0251(5) 0.0495(5) 0.0061(4) 0.0058(4) 0.0049(3)
C3 0.0454(5) 0.0164(5) 0.0473(5) -0.0010(4) 0.0093(4) 0.0038(3)
C2 0.0398(4) 0.0148(5) 0.0373(4) 0.0028(3) 0.0096(3) 0.0005(3)
C8 0.0459(5) 0.0133(5) 0.0383(4) 0.0028(3) 0.0090(3) 0.0005(3)
C9 0.0452(5) 0.0219(5) 0.0431(5) 0.0067(4) 0.0122(4) 0.0015(3)
C12 0.0525(5) 0.0254(6) 0.0462(5) 0.0009(4) 0.0202(4) -0.0009(4)
O12 0.0782(6) 0.0260(5) 0.0774(6) -0.0090(4) 0.0219(4) 0.0070(4)
O13 0.0620(4) 0.0351(4) 0.0466(4) -0.0039(3) 0.0056(3) 0.0031(3)
C13 0.0664(7) 0.0599(8) 0.0459(6) -0.0079(5) 0.0159(5) -0.0122(6)
C10 0.0456(5) 0.0352(6) 0.0498(5) 0.0119(4) 0.0108(4) -0.0002(4)
O10 0.0898(6) 0.0692(7) 0.0620(5) 0.0048(5) 0.0351(5) -0.0186(5)
O11 0.0938(7) 0.0663(7) 0.0714(6) -0.0069(5) 0.0307(5) -0.0436(5)
C11 0.0904(11) 0.0803(12) 0.0958(12) 0.0022(9) 0.0260(9) -0.0168(9)

loop_
_atom_type_symbol
_atom_type_description
_atom_type_scat_dispersion_real
_atom_type_scat_dispersion_imag
_atom_type_scat_source
C C 0.0181 0.0091 'International Tables Vol C Tables 4.2.6.8 and 6.1.1.4'
H H 0.0000 0.0000 'International Tables Vol C Tables 4.2.6.8 and 6.1.1.4'
O O 0.0492 0.0322 'International Tables Vol C Tables 4.2.6.8 and 6.1.1.4'

loop_
_geom_angle_atom_site_label_1
_geom_angle_atom_site_label_2
_geom_angle_atom_site_label_3
_geom_angle
_geom_angle_site_symmetry_1
_geom_angle_site_symmetry_3
C7 C1 C2 114.34(7) 3_565 .
C7 C1 C8 109.58(7) 3_565 .
C2 C1 C8 110.63(7) . .
C7 C1 H1 107.3 3_565 .
C2 C1 H1 107.3 . .
C8 C1 H1 107.3 . .
C2 C7 C6 119.19(8) . .
C2 C7 C1 122.02(8) . 3_565
C6 C7 C1 118.69(8) . 3_565
O6 C6 C7 120.07(7) . .
O6 C6 C5 118.73(8) . .
C7 C6 C5 121.19(8) . .
C6 O6 C61 112.27(7) . .
O6 C61 H61A 109.5 . .
O6 C61 H61B 109.5 . .
H61A C61 H61B 109.5 . .
O6 C61 H61C 109.5 . .
H61A C61 H61C 109.5 . .
H61B C61 H61C 109.5 . .
O5 C5 C4 125.21(8) . .
O5 C5 C6 115.69(8) . .
C4 C5 C6 119.10(8) . .
C5 O5 C51 117.55(8) . .
O5 C51 H51A 109.5 . .
O5 C51 H51B 109.5 . .
H51A C51 H51B 109.5 . .
O5 C51 H51C 109.5 . .
H51A C51 H51C 109.5 . .
H51B C51 H51C 109.5 . .
C3 C4 C5 119.38(8) . .
C3 C4 H4 120.3 . .
C5 C4 H4 120.3 . .
C4 C3 C2 122.01(9) . .
C4 C3 H3 119.0 . .
C2 C3 H3 119.0 . .
C7 C2 C3 118.86(8) . .
C7 C2 C1 122.33(7) . .
C3 C2 C1 118.67(8) . .
C9 C8 C1 115.36(7) . .
C9 C8 H8A 108.4 . .
C1 C8 H8A 108.4 . .
C9 C8 H8B 108.4 . .
C1 C8 H8B 108.4 . .
H8A C8 H8B 107.5 . .
C10 C9 C12 107.21(8) . .
C10 C9 C8 112.76(8) . .
C12 C9 C8 115.77(8) . .
C10 C9 H9 106.9 . .
C12 C9 H9 106.9 . .
C8 C9 H9 106.9 . .
O12 C12 O13 124.32(10) . .
O12 C12 C9 124.51(10) . .
O13 C12 C9 111.17(8) . .
C12 O13 C13 117.35(9) . .
O13 C13 H13A 109.5 . .
O13 C13 H13B 109.5 . .
H13A C13 H13B 109.5 . .
O13 C13 H13C 109.5 . .
H13A C13 H13C 109.5 . .
H13B C13 H13C 109.5 . .
O10 C10 O11 123.52(10) . .
O10 C10 C9 124.71(10) . .
O11 C10 C9 111.72(9) . .
C10 O11 C11 117.11(11) . .
O11 C11 H11A 109.5 . .
O11 C11 H11B 109.5 . .
H11A C11 H11B 109.5 . .
O11 C11 H11C 109.5 . .
H11A C11 H11C 109.5 . .
H11B C11 H11C 109.5 . .

loop_
_geom_bond_atom_site_label_1
_geom_bond_atom_site_label_2
_geom_bond_distance
_geom_bond_site_symmetry_2
C1 C7 1.5100(11) 3_565
C1 C2 1.5139(12) .
C1 C8 1.5526(12) .
C1 H1 0.9800 .
C7 C2 1.3879(13) .
C7 C6 1.3992(12) .
C7 C1 1.5100(11) 3_565
C6 O6 1.3817(11) .
C6 C5 1.4020(12) .
O6 C61 1.4325(13) .
C61 H61A 0.9600 .
C61 H61B 0.9600 .
C61 H61C 0.9600 .
C5 O5 1.3656(11) .
C5 C4 1.3880(15) .
O5 C51 1.4210(12) .
C51 H51A 0.9600 .
C51 H51B 0.9600 .
C51 H51C 0.9600 .
C4 C3 1.3800(13) .
C4 H4 0.9300 .
C3 C2 1.3994(12) .
C3 H3 0.9300 .
C8 C9 1.5423(13) .
C8 H8A 0.9700 .
C8 H8B 0.9700 .
C9 C10 1.5182(13) .
C9 C12 1.5203(14) .
C9 H9 0.9800 .
C12 O12 1.1973(13) .
C12 O13 1.3314(12) .
O13 C13 1.4411(13) .
C13 H13A 0.9600 .
C13 H13B 0.9600 .
C13 H13C 0.9600 .
C10 O10 1.1915(14) .
C10 O11 1.3235(14) .
O11 C11 1.4457(18) .
C11 H11A 0.9600 .
C11 H11B 0.9600 .
C11 H11C 0.9600 .

loop_
_geom_torsion_atom_site_label_1
_geom_torsion_atom_site_label_2
_geom_torsion_atom_site_label_3
_geom_torsion_atom_site_label_4
_geom_torsion
_geom_torsion_site_symmetry_1
C2 C7 C6 O6 -177.76(8) .
C1 C7 C6 O6 5.91(12) 3_565
C2 C7 C6 C5 3.20(12) .
C1 C7 C6 C5 -173.13(8) 3_565
C7 C6 O6 C61 96.62(10) .
C5 C6 O6 C61 -84.32(10) .
O6 C6 C5 O5 3.51(12) .
C7 C6 C5 O5 -177.44(7) .
O6 C6 C5 C4 -177.39(8) .
C7 C6 C5 C4 1.66(13) .
C4 C5 O5 C51 -7.75(14) .
C6 C5 O5 C51 171.30(9) .
O5 C5 C4 C3 175.04(9) .
C6 C5 C4 C3 -3.97(14) .
C5 C4 C3 C2 1.51(14) .
C6 C7 C2 C3 -5.61(12) .
C1 C7 C2 C3 170.59(8) 3_565
C6 C7 C2 C1 169.96(7) .
C1 C7 C2 C1 -13.84(13) 3_565
C4 C3 C2 C7 3.36(14) .
C4 C3 C2 C1 -172.37(8) .
C7 C1 C2 C7 12.86(12) 3_565
C8 C1 C2 C7 -111.42(9) .
C7 C1 C2 C3 -171.56(7) 3_565
C8 C1 C2 C3 64.16(10) .
C7 C1 C8 C9 -51.83(10) 3_565
C2 C1 C8 C9 75.13(9) .
C1 C8 C9 C10 168.53(7) .
C1 C8 C9 C12 -67.49(10) .
C10 C9 C12 O12 -105.66(11) .
C8 C9 C12 O12 127.52(11) .
C10 C9 C12 O13 73.27(10) .
C8 C9 C12 O13 -53.56(10) .
O12 C12 O13 C13 0.00(15) .
C9 C12 O13 C13 -178.92(8) .
C12 C9 C10 O10 13.51(14) .
C8 C9 C10 O10 142.09(11) .
C12 C9 C10 O11 -168.93(9) .
C8 C9 C10 O11 -40.35(12) .
O10 C10 O11 C11 -2.21(19) .
C9 C10 O11 C11 -179.80(11) .
